data_7061279
loop_
_publ_author_name
'Lamola, Jairus L.'
'Adeyinka, Adedapo S.'
'Malan, Frederick P.'
'Moshapo, Paseka T.'
'Holzapfel, Cedric W.'
'Maumela, Munaka Christopher'

_publ_section_title
;
 Exploring steric and electronic parameters of biaryl phosphacycles
;
_journal_issue 10
_journal_name_full 'New Journal of Chemistry'
_journal_page_first 4677
_journal_page_last 4686
_journal_paper_doi 10.1039/D1NJ05769C
_journal_volume 46
_journal_year 2022
_chemical_formula_moiety 'C20 H23 P Se'
_chemical_formula_sum 'C20 H23 P Se'
_chemical_formula_weight 373.31
_space_group_crystal_system triclinic
_space_group_IT_number 2
_space_group_name_Hall '-P 1'
_space_group_name_H-M_alt 'P -1'
_atom_sites_solution_hydrogens geom
_atom_sites_solution_primary iterative
_audit_creation_date 2020-11-06
_audit_creation_method
;
Olex2 1.3
(compiled 2019.09.11 svn.r3662 for OlexSys, GUI svn.r5938)
;
_audit_update_record
;
2020-12-22 deposited with the CCDC.	2022-02-02 downloaded from the CCDC.
;
_cell_angle_alpha 96.9510(10)
_cell_angle_beta 94.3730(10)
_cell_angle_gamma 98.6030(10)
_cell_formula_units_Z 4
_cell_length_a 7.58700(10)
_cell_length_b 13.5053(2)
_cell_length_c 17.4716(2)
_cell_measurement_reflns_used 38769
_cell_measurement_temperature 149.99(10)
_cell_measurement_theta_max 76.1580
_cell_measurement_theta_min 2.5640
_cell_volume 1748.93(4)
_computing_cell_refinement 'CrysAlisPro 1.171.40.82a (Rigaku OD, 2020)'
_computing_data_collection 'CrysAlisPro 1.171.40.82a (Rigaku OD, 2020)'
_computing_data_reduction 'CrysAlisPro 1.171.40.82a (Rigaku OD, 2020)'
_computing_molecular_graphics 'Olex2 1.3 (Dolomanov et al., 2009)'
_computing_publication_material 'Olex2 1.3 (Dolomanov et al., 2009)'
_computing_structure_refinement 'ShelXL 2018/3 (Sheldrick, 2015)'
_computing_structure_solution 'olex2.solve 1.3 (Bourhis et al., 2015)'
_diffrn_ambient_environment N~2~
_diffrn_ambient_temperature 149.99(10)
_diffrn_detector 'Hybrid Pixel Array Detector'
_diffrn_detector_area_resol_mean 10.0000
_diffrn_detector_type HyPix
_diffrn_measured_fraction_theta_full 0.999
_diffrn_measured_fraction_theta_max 0.976
_diffrn_measurement_details
;
List of Runs (angles in degrees, time in seconds):

  # Type    Start    End  Width  t~exp~   \w     \q     \k     \f   Frames
#--------------------------------------------------------------------------
  1  \w    -21.00  28.00   0.50    0.05    --  -47.20  29.00 -93.00   98
  2  \w     35.00 122.00   0.50    0.05    --   47.20  29.00 -93.00  174
  3  \w     92.00 178.00   0.50    0.05    --  104.75  29.00 -93.00  172
  4  \w     92.00 177.00   0.50    0.05    --  104.75  45.00 -60.00  170
  5  \w     92.00 178.00   0.50    0.05    --  104.75  30.00-150.00  172
  6  \w     88.00 178.00   0.50    0.05    --  104.75  61.00-150.00  180
  7  \w     79.00 178.00   0.50    0.05    --  104.75 125.00 -60.00  198
  8  \w     79.00 178.00   0.50    0.05    --  104.75 125.00  90.00  198
  9  \w     92.00 177.00   0.50    0.05    --  104.75  45.00 150.00  170
 10  \w     32.00 112.00   0.50    0.05    --  104.75-125.00  60.00  160
 11  \w     32.00 106.00   0.50    0.05    --  104.75 -94.00  30.00  148
 12  \w     32.00 118.00   0.50    0.05    --  104.75-133.00 154.73  172
 13  \w     32.00 112.00   0.50    0.05    --  104.75-125.00 -30.00  160
 14  \w     32.00 112.00   0.50    0.05    --  104.75-125.00  30.00  160
 15  \w     32.00 112.00   0.50    0.05    --  104.75-125.00 -60.00  160
 16  \w     32.00 106.00   0.50    0.05    --  104.75 -94.00  60.00  148
 17  \w     32.00  80.00   0.50    0.05    --  104.75 -61.00  30.00   96
 18  \w     32.00  80.00   0.50    0.05    --  104.75 -61.00  60.00   96
 19  \w     32.00  80.00   0.50    0.05    --  104.75 -61.00 -30.00   96
 20  \w     32.00 112.00   0.50    0.05    --  104.75-125.00-120.00  160
 21  \w     32.00 128.00   0.50    0.05    --  104.75 -77.00-150.00  192
 22  \w     35.00 120.00   0.50    0.05    --   47.20  38.00   0.00  170
 23  \w     32.00 106.00   0.50    0.05    --  104.75 -94.00-150.00  148
 24  \w     32.00 112.00   0.50    0.05    --  104.75-125.00-180.00  160
 25  \w     32.00 106.00   0.50    0.05    --  104.75 -94.00-120.00  148
 26  \w     32.00  80.00   0.50    0.05    --  104.75 -61.00-120.00   96
 27  \w     18.00  95.00   0.50    0.05    --   47.20-125.00-180.00  154
 28  \w     18.00  95.00   0.50    0.05    --   47.20-125.00 -90.00  154
 29  \w     32.00 106.00   0.50    0.05    --  104.75 -94.00 150.00  148
 30  \w     32.00 120.00   0.50    0.05    --   47.20  57.00 -90.00  176
 31  \w     25.00 120.00   0.50    0.05    --   47.20  77.00 -30.00  190
 32  \w     25.00 120.00   0.50    0.05    --   47.20  77.00 150.00  190
 33  \w     25.00 120.00   0.50    0.05    --   47.20  77.00  90.00  190
 34  \w     25.00 120.00   0.50    0.05    --   47.20  77.00  30.00  190
 35  \w     25.00 120.00   0.50    0.05    --   47.20  77.00 -90.00  190
 36  \w     25.00 120.00   0.50    0.05    --   47.20  77.00-180.00  190
 37  \w    -27.00  29.00   0.50    0.05    --   47.20 -29.00 105.00  112
 38  \w    -27.00  12.00   0.50    0.05    --   47.20 -19.00 -30.00   78
 39  \w    -62.00  25.00   0.50    0.05    --  -47.20  57.00   0.00  174
 40  \w    -72.00 -29.00   0.50    0.05    -- -102.00  61.00 -90.00   86
 41  \w   -112.00 -29.00   0.50    0.05    -- -102.00 125.00 -30.00  166
 42  \w   -112.00 -29.00   0.50    0.05    -- -102.00 125.00 120.00  166
 43  \w   -112.00 -29.00   0.50    0.05    -- -102.00 125.00  90.00  166
 44  \w   -112.00 -29.00   0.50    0.05    -- -102.00 125.00  60.00  166
 45  \w   -124.00 -29.00   0.50    0.05    -- -102.00 142.00 -32.62  190
 46  \w   -112.00 -29.00   0.50    0.05    -- -102.00 125.00-120.00  166
 47  \w   -124.00 -29.00   0.50    0.05    -- -102.00 142.00-101.95  190
 48  \w   -124.00 -29.00   0.50    0.05    -- -102.00 142.00  90.61  190
 49  \w   -122.00 -35.00   0.50    0.05    --  -47.20 -29.00 105.00  174
 50  \w   -120.00 -74.00   0.50    0.05    --  -47.20-125.00   0.00   92
 51  \w   -120.00 -74.00   0.50    0.05    --  -47.20-125.00-150.00   92
 52  \w   -168.00 -88.00   0.50    0.05    -- -102.00 -15.00   0.00  160
 53  \w   -175.00 -89.00   0.50    0.05    -- -102.00 -29.00 105.00  172
 54  \w   -174.00 -89.00   0.50    0.05    -- -102.00 -45.00  90.00  170
 55  \w   -175.00 -89.00   0.50    0.05    -- -102.00 -30.00  60.00  172
 56  \w   -175.00 -80.00   0.50    0.05    -- -102.00 -75.00 -77.37  190
 57  \w   -175.00 -80.00   0.50    0.05    -- -102.00 -74.00  42.13  190
 58  \w   -174.00 -87.00   0.50    0.05    -- -102.00 -56.00 -11.03  174
;
_diffrn_measurement_device 'four-circle diffractometer'
_diffrn_measurement_device_type 'XtaLAB Synergy R, DW system, HyPix'
_diffrn_measurement_method '\w scans'
_diffrn_orient_matrix_type 'CrysAlisPro convention (1999,Acta A55,543-557)'
_diffrn_orient_matrix_UB_11 -0.1824464000
_diffrn_orient_matrix_UB_12 -0.0186035000
_diffrn_orient_matrix_UB_13 0.0333591000
_diffrn_orient_matrix_UB_21 0.0196347000
_diffrn_orient_matrix_UB_22 -0.1114453000
_diffrn_orient_matrix_UB_23 0.0027526000
_diffrn_orient_matrix_UB_31 0.0943155000
_diffrn_orient_matrix_UB_32 0.0280794000
_diffrn_orient_matrix_UB_33 0.0827261000
_diffrn_radiation_monochromator mirror
_diffrn_radiation_probe x-ray
_diffrn_radiation_type 'Cu K\a'
_diffrn_radiation_wavelength 1.54184
_diffrn_reflns_av_R_equivalents 0.0416
_diffrn_reflns_av_unetI/netI 0.0214
_diffrn_reflns_Laue_measured_fraction_full 0.999
_diffrn_reflns_Laue_measured_fraction_max 0.976
_diffrn_reflns_limit_h_max 9
_diffrn_reflns_limit_h_min -9
_diffrn_reflns_limit_k_max 16
_diffrn_reflns_limit_k_min -16
_diffrn_reflns_limit_l_max 22
_diffrn_reflns_limit_l_min -20
_diffrn_reflns_number 47602
_diffrn_reflns_point_group_measured_fraction_full 0.999
_diffrn_reflns_point_group_measured_fraction_max 0.976
_diffrn_reflns_theta_full 67.684
_diffrn_reflns_theta_max 76.560
_diffrn_reflns_theta_min 2.560
_diffrn_source 'Rotating-anode X-ray tube'
_diffrn_source_type 'Rigaku (Cu) X-ray Source'
_exptl_absorpt_coefficient_mu 3.704
_exptl_absorpt_correction_T_max 1.00000
_exptl_absorpt_correction_T_min 0.73552
_exptl_absorpt_correction_type multi-scan
_exptl_absorpt_process_details
;
CrysAlisPro 1.171.40.82a (Rigaku Oxford Diffraction, 2020)
Empirical absorption correction using spherical harmonics,
implemented in SCALE3 ABSPACK scaling algorithm.
;
_exptl_crystal_colour colourless
_exptl_crystal_density_diffrn 1.418
_exptl_crystal_description block
_exptl_crystal_F_000 768
_exptl_crystal_size_max 0.310
_exptl_crystal_size_mid 0.274
_exptl_crystal_size_min 0.213
_refine_diff_density_max 0.388
_refine_diff_density_min -0.611
_refine_diff_density_rms 0.070
_refine_ls_extinction_method none
_refine_ls_goodness_of_fit_ref 1.093
_refine_ls_hydrogen_treatment constr
_refine_ls_matrix_type full
_refine_ls_number_parameters 397
_refine_ls_number_reflns 7195
_refine_ls_number_restraints 0
_refine_ls_restrained_S_all 1.093
_refine_ls_R_factor_all 0.0297
_refine_ls_R_factor_gt 0.0284
_refine_ls_shift/su_max 0.002
_refine_ls_shift/su_mean 0.000
_refine_ls_structure_factor_coef Fsqd
_refine_ls_weighting_details 'w=1/[\s^2^(Fo^2^)+(0.0361P)^2^+1.2411P] where P=(Fo^2^+2Fc^2^)/3'
_refine_ls_weighting_scheme calc
_refine_ls_wR_factor_gt 0.0747
_refine_ls_wR_factor_ref 0.0758
_reflns_Friedel_coverage 0.000
_reflns_number_gt 6841
_reflns_number_total 7195
_reflns_threshold_expression 'I > 2\s(I)'
_cod_data_source_file d1nj05769c2.cif
_cod_data_source_block cm_uj04_lt
_cod_depositor_comments
;
Adding full bibliography for 7061279--7061288.cif.

2025-01-11
Z value and formula fixed to values more according to usual
chemical conventions.                 miguel
;
_cod_original_formula_sum 'C40 H46 P2 Se2'
_cod_original_formula_weight 746.63
_cod_original_formula_moiety '2(C20 H23 P Se)'
_cod_original_formula_units_Z 2
_cod_database_code 7061279
_shelx_shelxl_version_number 2018/3
_chemical_oxdiff_formula 'C20 H20 N O P Se'
_shelx_space_group_comment
;
The symmetry employed for this shelxl refinement is uniquely defined
by the following loop, which should always be used as a source of
symmetry information in preference to the above space-group names.
They are only intended as comments.
;
_reflns_odcompleteness_completeness 99.78
_reflns_odcompleteness_iscentric 1
_reflns_odcompleteness_theta 71.98
_olex2_refinement_description
;
1. Fixed Uiso
 At 1.2 times of:
  All C(H) groups, All C(H,H) groups
2.a Ternary CH refined with riding coordinates:
 C28(H28), C6(H6), C2(H2), C24(H24)
2.b Secondary CH2 refined with riding coordinates:
 C5(H5A,H5B), C3(H3A,H3B), C21(H21A,H21B), C20(H20A,H20B), C19(H19A,H19B),
 C4(H4A,H4B), C27(H27A,H27B), C43(H43A,H43B), C25(H25A,H25B), C41(H41A,H41B),
 C42(H42A,H42B), C26(H26A,H26B)
2.c Aromatic/amide H refined with riding coordinates:
 C10(H10), C11(H11), C33(H33), C36(H36), C8(H8), C14(H14), C32(H32), C18(H18),
 C30(H30), C9(H9), C31(H31), C15(H15), C40(H40), C37(H37), C17(H17), C38(H38),
 C16(H16), C39(H39)
;
_olex2_submission_special_instructions 'No special instructions were received'
_oxdiff_exptl_absorpt_empirical_details
;
Empirical correction (ABSPACK) includes:
- Absorption correction using spherical harmonics
- Frame scaling
;
_oxdiff_exptl_absorpt_empirical_full_max 4.409
_oxdiff_exptl_absorpt_empirical_full_min 0.481

loop_
_space_group_symop_operation_xyz
'x, y, z'
'-x, -y, -z'

loop_
_atom_site_label
_atom_site_type_symbol
_atom_site_fract_x
_atom_site_fract_y
_atom_site_fract_z
_atom_site_U_iso_or_equiv
_atom_site_adp_type
_atom_site_occupancy
_atom_site_site_symmetry_order
_atom_site_calc_flag
_atom_site_refinement_flags_posn
_atom_site_refinement_flags_adp
_atom_site_refinement_flags_occupancy
_atom_site_disorder_assembly
_atom_site_disorder_group
Se22 Se 1.17341(3) 0.29247(2) 0.04735(2) 0.02471(7) Uani 1 1 d . . . . .
Se44 Se 0.66870(3) 0.11542(2) 0.64155(2) 0.02619(7) Uani 1 1 d . . . . .
P23 P 0.50872(6) 0.20221(3) 0.58154(2) 0.01688(9) Uani 1 1 d . . . . .
P1 P 0.89709(6) 0.27467(3) 0.00824(2) 0.01681(9) Uani 1 1 d . . . . .
C12 C 0.7805(2) 0.35593(13) 0.07083(10) 0.0181(3) Uani 1 1 d . . . . .
C34 C 0.7145(2) 0.37158(14) 0.52579(10) 0.0181(3) Uani 1 1 d . . . . .
C7 C 0.7004(2) 0.32892(13) 0.13716(10) 0.0198(3) Uani 1 1 d . . . . .
C29 C 0.6279(2) 0.27034(13) 0.51192(10) 0.0184(3) Uani 1 1 d . . . . .
C10 C 0.6912(3) 0.52194(14) 0.09494(11) 0.0247(4) Uani 1 1 d . . . . .
H10 H 0.688977 0.586039 0.080909 0.030 Uiso 1 1 calc R U . . .
C28 C 0.3958(2) 0.28752(14) 0.64274(11) 0.0213(4) Uani 1 1 d . . . . .
H28 H 0.487960 0.337442 0.674495 0.026 Uiso 1 1 calc R U . . .
C11 C 0.7751(2) 0.45338(13) 0.05138(11) 0.0210(4) Uani 1 1 d . . . . .
H11 H 0.829156 0.472381 0.008223 0.025 Uiso 1 1 calc R U . . .
C13 C 0.6965(3) 0.22898(13) 0.16523(10) 0.0207(4) Uani 1 1 d . . . . .
C6 C 0.8559(2) 0.30496(13) -0.09065(10) 0.0197(3) Uani 1 1 d . . . . .
H6 H 0.909277 0.375557 -0.091221 0.024 Uiso 1 1 calc R U . . .
C33 C 0.7849(2) 0.41539(15) 0.46405(11) 0.0221(4) Uani 1 1 d . . . . .
H33 H 0.836616 0.483188 0.472000 0.027 Uiso 1 1 calc R U . . .
C2 C 0.7779(3) 0.14440(13) -0.01048(10) 0.0215(4) Uani 1 1 d . . . . .
H2 H 0.783327 0.115568 0.038333 0.026 Uiso 1 1 calc R U . . .
C35 C 0.7460(2) 0.43500(14) 0.60319(10) 0.0201(4) Uani 1 1 d . . . . .
C5 C 0.9569(3) 0.23771(15) -0.14379(10) 0.0242(4) Uani 1 1 d . . . . .
H5A H 0.939112 0.254139 -0.196071 0.029 Uiso 1 1 calc R U . . .
H5B H 1.083913 0.255284 -0.127230 0.029 Uiso 1 1 calc R U . . .
C3 C 0.8824(3) 0.08475(14) -0.06767(11) 0.0277(4) Uani 1 1 d . . . . .
H3A H 1.001004 0.084816 -0.042571 0.033 Uiso 1 1 calc R U . . .
H3B H 0.822563 0.015135 -0.077328 0.033 Uiso 1 1 calc R U . . .
C36 C 0.8370(3) 0.40288(15) 0.66582(11) 0.0241(4) Uani 1 1 d . . . . .
H36 H 0.872014 0.339473 0.660262 0.029 Uiso 1 1 calc R U . . .
C8 C 0.6163(3) 0.39941(15) 0.17992(11) 0.0253(4) Uani 1 1 d . . . . .
H8 H 0.562458 0.381717 0.223470 0.030 Uiso 1 1 calc R U . . .
C14 C 0.8527(3) 0.19179(14) 0.18657(10) 0.0241(4) Uani 1 1 d . . . . .
H14 H 0.963758 0.228371 0.180805 0.029 Uiso 1 1 calc R U . . .
C32 C 0.7802(3) 0.36077(17) 0.39110(11) 0.0286(4) Uani 1 1 d . . . . .
H32 H 0.827885 0.391661 0.350835 0.034 Uiso 1 1 calc R U . . .
C18 C 0.5314(3) 0.17285(15) 0.17495(11) 0.0279(4) Uani 1 1 d . . . . .
H18 H 0.426047 0.196543 0.161122 0.034 Uiso 1 1 calc R U . . .
C21 C 0.5790(3) 0.14392(15) -0.03708(11) 0.0263(4) Uani 1 1 d . . . . .
H21A H 0.518244 0.074455 -0.045048 0.032 Uiso 1 1 calc R U . . .
H21B H 0.526193 0.179682 0.004594 0.032 Uiso 1 1 calc R U . . .
C30 C 0.6271(3) 0.21559(15) 0.43839(11) 0.0263(4) Uani 1 1 d . . . . .
H30 H 0.574102 0.148029 0.429374 0.032 Uiso 1 1 calc R U . . .
C20 C 0.5414(3) 0.19096(15) -0.11106(11) 0.0274(4) Uani 1 1 d . . . . .
H20A H 0.415644 0.197649 -0.116492 0.033 Uiso 1 1 calc R U . . .
H20B H 0.562806 0.144829 -0.155132 0.033 Uiso 1 1 calc R U . . .
C9 C 0.6108(3) 0.49460(15) 0.15938(12) 0.0286(4) Uani 1 1 d . . . . .
H9 H 0.553489 0.539995 0.188670 0.034 Uiso 1 1 calc R U . . .
C19 C 0.6535(3) 0.29473(15) -0.11401(11) 0.0242(4) Uani 1 1 d . . . . .
H19A H 0.606166 0.344758 -0.080302 0.029 Uiso 1 1 calc R U . . .
H19B H 0.637125 0.311121 -0.166362 0.029 Uiso 1 1 calc R U . . .
C24 C 0.3063(3) 0.12589(15) 0.52864(11) 0.0252(4) Uani 1 1 d . . . . .
H24 H 0.342939 0.074655 0.491154 0.030 Uiso 1 1 calc R U . . .
C4 C 0.9038(3) 0.12341(15) -0.14633(11) 0.0281(4) Uani 1 1 d . . . . .
H4A H 0.993563 0.090564 -0.171363 0.034 Uiso 1 1 calc R U . . .
H4B H 0.791370 0.102442 -0.178577 0.034 Uiso 1 1 calc R U . . .
C27 C 0.2815(3) 0.34467(15) 0.59213(12) 0.0271(4) Uani 1 1 d . . . . .
H27A H 0.222929 0.388736 0.626253 0.032 Uiso 1 1 calc R U . . .
H27B H 0.361717 0.387472 0.564666 0.032 Uiso 1 1 calc R U . . .
C43 C 0.2923(3) 0.22418(16) 0.69747(12) 0.0283(4) Uani 1 1 d . . . . .
H43A H 0.377464 0.195962 0.729211 0.034 Uiso 1 1 calc R U . . .
H43B H 0.235281 0.268805 0.731849 0.034 Uiso 1 1 calc R U . . .
C31 C 0.7037(3) 0.25999(17) 0.37901(11) 0.0319(5) Uani 1 1 d . . . . .
H31 H 0.703729 0.222015 0.330909 0.038 Uiso 1 1 calc R U . . .
C15 C 0.8432(3) 0.10059(15) 0.21632(11) 0.0305(4) Uani 1 1 d . . . . .
H15 H 0.947746 0.076113 0.230085 0.037 Uiso 1 1 calc R U . . .
C40 C 0.6957(3) 0.53067(15) 0.61264(12) 0.0265(4) Uani 1 1 d . . . . .
H40 H 0.636499 0.553484 0.571267 0.032 Uiso 1 1 calc R U . . .
C25 C 0.1989(3) 0.19209(16) 0.48365(12) 0.0315(5) Uani 1 1 d . . . . .
H25A H 0.271822 0.219074 0.445384 0.038 Uiso 1 1 calc R U . . .
H25B H 0.093835 0.149246 0.455867 0.038 Uiso 1 1 calc R U . . .
C37 C 0.8757(3) 0.46515(17) 0.73645(12) 0.0322(5) Uani 1 1 d . . . . .
H37 H 0.937253 0.443408 0.777705 0.039 Uiso 1 1 calc R U . . .
C17 C 0.5235(3) 0.08214(16) 0.20504(13) 0.0369(5) Uani 1 1 d . . . . .
H17 H 0.412925 0.045435 0.211430 0.044 Uiso 1 1 calc R U . . .
C41 C 0.2036(3) 0.07103(16) 0.58874(13) 0.0327(5) Uani 1 1 d . . . . .
H41A H 0.096012 0.029659 0.561817 0.039 Uiso 1 1 calc R U . . .
H41B H 0.277519 0.025726 0.609130 0.039 Uiso 1 1 calc R U . . .
C38 C 0.8228(3) 0.55946(17) 0.74560(12) 0.0368(5) Uani 1 1 d . . . . .
H38 H 0.847201 0.600509 0.793098 0.044 Uiso 1 1 calc R U . . .
C16 C 0.6784(4) 0.04597(15) 0.22555(13) 0.0376(5) Uani 1 1 d . . . . .
H16 H 0.672252 -0.015061 0.245577 0.045 Uiso 1 1 calc R U . . .
C42 C 0.1490(3) 0.13779(17) 0.65722(13) 0.0334(5) Uani 1 1 d . . . . .
H42A H 0.110397 0.094962 0.695508 0.040 Uiso 1 1 calc R U . . .
H42B H 0.046404 0.166609 0.639085 0.040 Uiso 1 1 calc R U . . .
C39 C 0.7338(3) 0.59225(16) 0.68386(13) 0.0349(5) Uani 1 1 d . . . . .
H39 H 0.699014 0.655711 0.689825 0.042 Uiso 1 1 calc R U . . .
C26 C 0.1376(3) 0.28037(17) 0.53246(13) 0.0334(5) Uani 1 1 d . . . . .
H26A H 0.038052 0.253618 0.559609 0.040 Uiso 1 1 calc R U . . .
H26B H 0.093602 0.324043 0.497795 0.040 Uiso 1 1 calc R U . . .

loop_
_atom_site_aniso_label
_atom_site_aniso_U_11
_atom_site_aniso_U_22
_atom_site_aniso_U_33
_atom_site_aniso_U_23
_atom_site_aniso_U_13
_atom_site_aniso_U_12
Se22 0.02089(11) 0.03485(12) 0.01912(11) 0.00400(8) 0.00092(7) 0.00702(8)
Se44 0.02036(11) 0.03028(12) 0.03068(12) 0.01114(9) -0.00059(8) 0.00879(8)
P23 0.0153(2) 0.0189(2) 0.0164(2) 0.00289(16) -0.00033(16) 0.00312(16)
P1 0.0204(2) 0.0170(2) 0.0136(2) 0.00250(16) 0.00163(16) 0.00449(16)
C12 0.0202(8) 0.0164(8) 0.0175(8) 0.0021(6) 0.0008(7) 0.0027(6)
C34 0.0139(8) 0.0237(9) 0.0176(8) 0.0032(7) 0.0009(6) 0.0058(6)
C7 0.0223(9) 0.0192(8) 0.0176(8) 0.0035(7) 0.0010(7) 0.0025(7)
C29 0.0177(8) 0.0222(9) 0.0163(8) 0.0026(7) 0.0010(6) 0.0064(7)
C10 0.0274(10) 0.0175(8) 0.0301(10) 0.0050(7) 0.0045(8) 0.0044(7)
C28 0.0171(8) 0.0264(9) 0.0215(9) 0.0053(7) 0.0048(7) 0.0038(7)
C11 0.0236(9) 0.0187(8) 0.0212(9) 0.0045(7) 0.0040(7) 0.0026(7)
C13 0.0313(10) 0.0188(8) 0.0125(8) 0.0023(6) 0.0033(7) 0.0049(7)
C6 0.0270(9) 0.0176(8) 0.0145(8) 0.0034(6) 0.0017(7) 0.0029(7)
C33 0.0187(8) 0.0267(9) 0.0220(9) 0.0073(7) 0.0008(7) 0.0046(7)
C2 0.0317(10) 0.0177(8) 0.0150(8) 0.0033(6) 0.0011(7) 0.0035(7)
C35 0.0171(8) 0.0235(9) 0.0188(9) 0.0017(7) 0.0046(7) -0.0004(7)
C5 0.0296(10) 0.0274(10) 0.0163(8) 0.0022(7) 0.0046(7) 0.0066(8)
C3 0.0442(12) 0.0189(9) 0.0213(9) 0.0010(7) 0.0026(8) 0.0109(8)
C36 0.0230(9) 0.0276(10) 0.0201(9) 0.0027(7) 0.0025(7) -0.0011(7)
C8 0.0297(10) 0.0261(10) 0.0226(9) 0.0057(7) 0.0083(8) 0.0081(8)
C14 0.0330(10) 0.0229(9) 0.0180(9) 0.0036(7) 0.0059(7) 0.0074(8)
C32 0.0276(10) 0.0426(12) 0.0183(9) 0.0108(8) 0.0059(7) 0.0071(9)
C18 0.0315(10) 0.0271(10) 0.0230(9) 0.0065(8) -0.0036(8) -0.0017(8)
C21 0.0284(10) 0.0249(9) 0.0229(9) 0.0030(7) 0.0000(8) -0.0030(8)
C30 0.0301(10) 0.0265(10) 0.0211(9) -0.0012(7) 0.0033(8) 0.0042(8)
C20 0.0283(10) 0.0287(10) 0.0233(9) 0.0029(8) -0.0043(8) 0.0020(8)
C9 0.0333(11) 0.0253(10) 0.0299(10) 0.0025(8) 0.0092(8) 0.0112(8)
C19 0.0284(10) 0.0257(9) 0.0194(9) 0.0057(7) -0.0016(7) 0.0070(8)
C24 0.0242(9) 0.0232(9) 0.0255(9) 0.0042(7) -0.0052(7) -0.0021(7)
C4 0.0416(12) 0.0247(10) 0.0193(9) -0.0003(7) 0.0054(8) 0.0107(8)
C27 0.0210(9) 0.0264(10) 0.0374(11) 0.0106(8) 0.0066(8) 0.0082(8)
C43 0.0250(10) 0.0356(11) 0.0275(10) 0.0102(8) 0.0107(8) 0.0061(8)
C31 0.0399(12) 0.0407(12) 0.0150(9) -0.0013(8) 0.0047(8) 0.0086(9)
C15 0.0479(13) 0.0235(10) 0.0217(9) 0.0030(8) -0.0008(9) 0.0131(9)
C40 0.0282(10) 0.0236(9) 0.0283(10) 0.0034(8) 0.0076(8) 0.0030(8)
C25 0.0240(10) 0.0365(11) 0.0317(11) 0.0108(9) -0.0096(8) -0.0019(8)
C37 0.0329(11) 0.0383(12) 0.0199(9) 0.0018(8) 0.0010(8) -0.0093(9)
C17 0.0439(13) 0.0276(11) 0.0331(11) 0.0091(9) -0.0071(9) -0.0132(9)
C41 0.0271(10) 0.0304(11) 0.0370(11) 0.0128(9) -0.0081(9) -0.0080(8)
C38 0.0443(13) 0.0353(11) 0.0233(10) -0.0097(9) 0.0096(9) -0.0105(10)
C16 0.0632(15) 0.0179(9) 0.0283(11) 0.0065(8) -0.0111(10) 0.0005(9)
C42 0.0197(9) 0.0424(12) 0.0415(12) 0.0224(10) 0.0049(8) 0.0011(8)
C39 0.0412(12) 0.0241(10) 0.0374(12) -0.0044(9) 0.0163(10) -0.0005(9)
C26 0.0205(9) 0.0391(12) 0.0439(12) 0.0197(10) -0.0024(9) 0.0063(8)

loop_
_atom_type_symbol
_atom_type_description
_atom_type_scat_dispersion_real
_atom_type_scat_dispersion_imag
_atom_type_scat_source
C C 0.0181 0.0091 'International Tables Vol C Tables 4.2.6.8 and 6.1.1.4'
H H 0.0000 0.0000 'International Tables Vol C Tables 4.2.6.8 and 6.1.1.4'
P P 0.2955 0.4335 'International Tables Vol C Tables 4.2.6.8 and 6.1.1.4'
Se Se -0.7943 1.1372 'International Tables Vol C Tables 4.2.6.8 and 6.1.1.4'

loop_
_geom_angle_atom_site_label_1
_geom_angle_atom_site_label_2
_geom_angle_atom_site_label_3
_geom_angle
_geom_angle_site_symmetry_1
_geom_angle_site_symmetry_3
_geom_angle_publ_flag
C29 P23 Se44 113.08(6) . . ?
C29 P23 C28 110.26(8) . . ?
C29 P23 C24 107.21(8) . . ?
C28 P23 Se44 115.31(6) . . ?
C28 P23 C24 96.88(9) . . ?
C24 P23 Se44 112.76(6) . . ?
C12 P1 Se22 111.29(6) . . ?
C12 P1 C6 106.88(8) . . ?
C12 P1 C2 111.82(8) . . ?
C6 P1 Se22 113.32(6) . . ?
C2 P1 Se22 115.95(6) . . ?
C2 P1 C6 96.44(8) . . ?
C7 C12 P1 125.09(13) . . ?
C11 C12 P1 116.44(13) . . ?
C11 C12 C7 118.46(16) . . ?
C29 C34 C35 124.83(16) . . ?
C33 C34 C29 118.43(16) . . ?
C33 C34 C35 116.65(16) . . ?
C12 C7 C13 124.57(16) . . ?
C8 C7 C12 118.77(16) . . ?
C8 C7 C13 116.66(16) . . ?
C34 C29 P23 125.67(13) . . ?
C30 C29 P23 115.46(14) . . ?
C30 C29 C34 118.85(17) . . ?
C11 C10 H10 120.1 . . ?
C9 C10 H10 120.1 . . ?
C9 C10 C11 119.71(17) . . ?
P23 C28 H28 107.9 . . ?
C27 C28 P23 110.15(13) . . ?
C27 C28 H28 107.9 . . ?
C43 C28 P23 107.34(13) . . ?
C43 C28 H28 107.9 . . ?
C43 C28 C27 115.29(15) . . ?
C12 C11 H11 119.2 . . ?
C10 C11 C12 121.59(17) . . ?
C10 C11 H11 119.2 . . ?
C14 C13 C7 122.31(17) . . ?
C14 C13 C18 118.64(17) . . ?
C18 C13 C7 118.95(17) . . ?
P1 C6 H6 107.9 . . ?
C5 C6 P1 107.19(12) . . ?
C5 C6 H6 107.9 . . ?
C19 C6 P1 110.59(12) . . ?
C19 C6 H6 107.9 . . ?
C19 C6 C5 115.13(15) . . ?
C34 C33 H33 119.0 . . ?
C32 C33 C34 121.95(18) . . ?
C32 C33 H33 119.0 . . ?
P1 C2 H2 107.9 . . ?
C3 C2 P1 107.07(13) . . ?
C3 C2 H2 107.9 . . ?
C21 C2 P1 109.86(13) . . ?
C21 C2 H2 107.9 . . ?
C21 C2 C3 115.85(16) . . ?
C36 C35 C34 120.75(17) . . ?
C40 C35 C34 120.24(17) . . ?
C40 C35 C36 118.85(17) . . ?
C6 C5 H5A 108.2 . . ?
C6 C5 H5B 108.2 . . ?
H5A C5 H5B 107.3 . . ?
C4 C5 C6 116.43(16) . . ?
C4 C5 H5A 108.2 . . ?
C4 C5 H5B 108.2 . . ?
C2 C3 H3A 108.2 . . ?
C2 C3 H3B 108.2 . . ?
H3A C3 H3B 107.3 . . ?
C4 C3 C2 116.51(16) . . ?
C4 C3 H3A 108.2 . . ?
C4 C3 H3B 108.2 . . ?
C35 C36 H36 119.8 . . ?
C37 C36 C35 120.41(19) . . ?
C37 C36 H36 119.8 . . ?
C7 C8 H8 119.0 . . ?
C9 C8 C7 121.90(18) . . ?
C9 C8 H8 119.0 . . ?
C13 C14 H14 119.8 . . ?
C15 C14 C13 120.45(19) . . ?
C15 C14 H14 119.8 . . ?
C33 C32 H32 120.4 . . ?
C31 C32 C33 119.25(18) . . ?
C31 C32 H32 120.4 . . ?
C13 C18 H18 119.8 . . ?
C17 C18 C13 120.4(2) . . ?
C17 C18 H18 119.8 . . ?
C2 C21 H21A 108.2 . . ?
C2 C21 H21B 108.2 . . ?
H21A C21 H21B 107.4 . . ?
C20 C21 C2 116.22(16) . . ?
C20 C21 H21A 108.2 . . ?
C20 C21 H21B 108.2 . . ?
C29 C30 H30 119.3 . . ?
C31 C30 C29 121.33(19) . . ?
C31 C30 H30 119.3 . . ?
C21 C20 H20A 108.5 . . ?
C21 C20 H20B 108.5 . . ?
C21 C20 C19 115.10(16) . . ?
H20A C20 H20B 107.5 . . ?
C19 C20 H20A 108.5 . . ?
C19 C20 H20B 108.5 . . ?
C10 C9 H9 120.2 . . ?
C8 C9 C10 119.56(18) . . ?
C8 C9 H9 120.2 . . ?
C6 C19 H19A 108.2 . . ?
C6 C19 H19B 108.2 . . ?
C20 C19 C6 116.39(16) . . ?
C20 C19 H19A 108.2 . . ?
C20 C19 H19B 108.2 . . ?
H19A C19 H19B 107.3 . . ?
P23 C24 H24 108.2 . . ?
C25 C24 P23 110.52(13) . . ?
C25 C24 H24 108.2 . . ?
C25 C24 C41 114.89(17) . . ?
C41 C24 P23 106.72(13) . . ?
C41 C24 H24 108.2 . . ?
C5 C4 C3 116.12(15) . . ?
C5 C4 H4A 108.3 . . ?
C5 C4 H4B 108.3 . . ?
C3 C4 H4A 108.3 . . ?
C3 C4 H4B 108.3 . . ?
H4A C4 H4B 107.4 . . ?
C28 C27 H27A 108.1 . . ?
C28 C27 H27B 108.1 . . ?
H27A C27 H27B 107.3 . . ?
C26 C27 C28 116.96(16) . . ?
C26 C27 H27A 108.1 . . ?
C26 C27 H27B 108.1 . . ?
C28 C43 H43A 108.5 . . ?
C28 C43 H43B 108.5 . . ?
H43A C43 H43B 107.5 . . ?
C42 C43 C28 115.16(17) . . ?
C42 C43 H43A 108.5 . . ?
C42 C43 H43B 108.5 . . ?
C32 C31 C30 120.01(18) . . ?
C32 C31 H31 120.0 . . ?
C30 C31 H31 120.0 . . ?
C14 C15 H15 119.9 . . ?
C16 C15 C14 120.1(2) . . ?
C16 C15 H15 119.9 . . ?
C35 C40 H40 119.8 . . ?
C39 C40 C35 120.3(2) . . ?
C39 C40 H40 119.8 . . ?
C24 C25 H25A 108.3 . . ?
C24 C25 H25B 108.3 . . ?
H25A C25 H25B 107.4 . . ?
C26 C25 C24 115.85(17) . . ?
C26 C25 H25A 108.3 . . ?
C26 C25 H25B 108.3 . . ?
C36 C37 H37 119.9 . . ?
C38 C37 C36 120.3(2) . . ?
C38 C37 H37 119.9 . . ?
C18 C17 H17 119.8 . . ?
C16 C17 C18 120.4(2) . . ?
C16 C17 H17 119.8 . . ?
C24 C41 H41A 108.1 . . ?
C24 C41 H41B 108.1 . . ?
H41A C41 H41B 107.3 . . ?
C42 C41 C24 116.75(17) . . ?
C42 C41 H41A 108.1 . . ?
C42 C41 H41B 108.1 . . ?
C37 C38 H38 120.1 . . ?
C39 C38 C37 119.76(19) . . ?
C39 C38 H38 120.1 . . ?
C15 C16 H16 120.0 . . ?
C17 C16 C15 119.94(19) . . ?
C17 C16 H16 120.0 . . ?
C43 C42 H42A 108.2 . . ?
C43 C42 H42B 108.2 . . ?
C41 C42 C43 116.54(17) . . ?
C41 C42 H42A 108.2 . . ?
C41 C42 H42B 108.2 . . ?
H42A C42 H42B 107.3 . . ?
C40 C39 H39 119.8 . . ?
C38 C39 C40 120.4(2) . . ?
C38 C39 H39 119.8 . . ?
C27 C26 H26A 108.4 . . ?
C27 C26 H26B 108.4 . . ?
C25 C26 C27 115.41(16) . . ?
C25 C26 H26A 108.4 . . ?
C25 C26 H26B 108.4 . . ?
H26A C26 H26B 107.5 . . ?

loop_
_geom_bond_atom_site_label_1
_geom_bond_atom_site_label_2
_geom_bond_distance
_geom_bond_site_symmetry_2
_geom_bond_publ_flag
Se22 P1 2.1239(5) . ?
Se44 P23 2.1155(5) . ?
P23 C29 1.8256(18) . ?
P23 C28 1.8279(19) . ?
P23 C24 1.8314(19) . ?
P1 C12 1.8249(18) . ?
P1 C6 1.8377(17) . ?
P1 C2 1.8330(18) . ?
C12 C7 1.410(2) . ?
C12 C11 1.404(2) . ?
C34 C29 1.410(2) . ?
C34 C33 1.395(2) . ?
C34 C35 1.493(2) . ?
C7 C13 1.488(2) . ?
C7 C8 1.398(3) . ?
C29 C30 1.402(3) . ?
C10 H10 0.9300 . ?
C10 C11 1.386(3) . ?
C10 C9 1.383(3) . ?
C28 H28 0.9800 . ?
C28 C27 1.542(3) . ?
C28 C43 1.541(3) . ?
C11 H11 0.9300 . ?
C13 C14 1.397(3) . ?
C13 C18 1.398(3) . ?
C6 H6 0.9800 . ?
C6 C5 1.545(2) . ?
C6 C19 1.540(3) . ?
C33 H33 0.9300 . ?
C33 C32 1.388(3) . ?
C2 H2 0.9800 . ?
C2 C3 1.547(3) . ?
C2 C21 1.544(3) . ?
C35 C36 1.397(3) . ?
C35 C40 1.396(3) . ?
C5 H5A 0.9700 . ?
C5 H5B 0.9700 . ?
C5 C4 1.530(3) . ?
C3 H3A 0.9700 . ?
C3 H3B 0.9700 . ?
C3 C4 1.540(3) . ?
C36 H36 0.9300 . ?
C36 C37 1.391(3) . ?
C8 H8 0.9300 . ?
C8 C9 1.382(3) . ?
C14 H14 0.9300 . ?
C14 C15 1.388(3) . ?
C32 H32 0.9300 . ?
C32 C31 1.382(3) . ?
C18 H18 0.9300 . ?
C18 C17 1.385(3) . ?
C21 H21A 0.9700 . ?
C21 H21B 0.9700 . ?
C21 C20 1.534(3) . ?
C30 H30 0.9300 . ?
C30 C31 1.383(3) . ?
C20 H20A 0.9700 . ?
C20 H20B 0.9700 . ?
C20 C19 1.536(3) . ?
C9 H9 0.9300 . ?
C19 H19A 0.9700 . ?
C19 H19B 0.9700 . ?
C24 H24 0.9800 . ?
C24 C25 1.540(3) . ?
C24 C41 1.549(3) . ?
C4 H4A 0.9700 . ?
C4 H4B 0.9700 . ?
C27 H27A 0.9700 . ?
C27 H27B 0.9700 . ?
C27 C26 1.535(3) . ?
C43 H43A 0.9700 . ?
C43 H43B 0.9700 . ?
C43 C42 1.530(3) . ?
C31 H31 0.9300 . ?
C15 H15 0.9300 . ?
C15 C16 1.385(3) . ?
C40 H40 0.9300 . ?
C40 C39 1.395(3) . ?
C25 H25A 0.9700 . ?
C25 H25B 0.9700 . ?
C25 C26 1.531(3) . ?
C37 H37 0.9300 . ?
C37 C38 1.386(3) . ?
C17 H17 0.9300 . ?
C17 C16 1.378(3) . ?
C41 H41A 0.9700 . ?
C41 H41B 0.9700 . ?
C41 C42 1.530(3) . ?
C38 H38 0.9300 . ?
C38 C39 1.382(4) . ?
C16 H16 0.9300 . ?
C42 H42A 0.9700 . ?
C42 H42B 0.9700 . ?
C39 H39 0.9300 . ?
C26 H26A 0.9700 . ?
C26 H26B 0.9700 . ?

loop_
_geom_torsion_atom_site_label_1
_geom_torsion_atom_site_label_2
_geom_torsion_atom_site_label_3
_geom_torsion_atom_site_label_4
_geom_torsion
_geom_torsion_site_symmetry_1
_geom_torsion_site_symmetry_2
_geom_torsion_site_symmetry_3
_geom_torsion_site_symmetry_4
_geom_torsion_publ_flag
Se22 P1 C12 C7 -89.15(15) . . . . ?
Se22 P1 C12 C11 89.38(14) . . . . ?
Se22 P1 C6 C5 56.10(13) . . . . ?
Se22 P1 C6 C19 -177.67(10) . . . . ?
Se22 P1 C2 C3 -54.33(13) . . . . ?
Se22 P1 C2 C21 179.09(10) . . . . ?
Se44 P23 C29 C34 -95.58(15) . . . . ?
Se44 P23 C29 C30 85.87(14) . . . . ?
Se44 P23 C28 C27 -179.00(10) . . . . ?
Se44 P23 C28 C43 -52.74(14) . . . . ?
Se44 P23 C24 C25 -177.85(12) . . . . ?
Se44 P23 C24 C41 56.59(15) . . . . ?
P23 C29 C30 C31 176.31(16) . . . . ?
P23 C28 C27 C26 57.5(2) . . . . ?
P23 C28 C43 C42 -60.50(19) . . . . ?
P23 C24 C25 C26 -58.8(2) . . . . ?
P23 C24 C41 C42 58.3(2) . . . . ?
P1 C12 C7 C13 -1.1(3) . . . . ?
P1 C12 C7 C8 179.64(14) . . . . ?
P1 C12 C11 C10 -179.63(15) . . . . ?
P1 C6 C5 C4 59.51(19) . . . . ?
P1 C6 C19 C20 -57.90(19) . . . . ?
P1 C2 C3 C4 -59.2(2) . . . . ?
P1 C2 C21 C20 59.76(19) . . . . ?
C12 P1 C6 C5 179.06(12) . . . . ?
C12 P1 C6 C19 -54.71(14) . . . . ?
C12 P1 C2 C3 176.64(12) . . . . ?
C12 P1 C2 C21 50.06(14) . . . . ?
C12 C7 C13 C14 60.1(3) . . . . ?
C12 C7 C13 C18 -123.7(2) . . . . ?
C12 C7 C8 C9 -0.5(3) . . . . ?
C34 C29 C30 C31 -2.3(3) . . . . ?
C34 C33 C32 C31 -0.1(3) . . . . ?
C34 C35 C36 C37 175.97(17) . . . . ?
C34 C35 C40 C39 -176.51(18) . . . . ?
C7 C12 C11 C10 -1.0(3) . . . . ?
C7 C13 C14 C15 176.59(17) . . . . ?
C7 C13 C18 C17 -176.42(18) . . . . ?
C7 C8 C9 C10 -0.3(3) . . . . ?
C29 P23 C28 C27 51.45(15) . . . . ?
C29 P23 C28 C43 177.70(12) . . . . ?
C29 P23 C24 C25 -52.75(16) . . . . ?
C29 P23 C24 C41 -178.32(13) . . . . ?
C29 C34 C33 C32 -3.4(3) . . . . ?
C29 C34 C35 C36 55.7(2) . . . . ?
C29 C34 C35 C40 -128.83(19) . . . . ?
C29 C30 C31 C32 -1.2(3) . . . . ?
C28 P23 C29 C34 35.17(18) . . . . ?
C28 P23 C29 C30 -143.38(14) . . . . ?
C28 P23 C24 C25 60.98(16) . . . . ?
C28 P23 C24 C41 -64.58(15) . . . . ?
C28 C27 C26 C25 -46.4(3) . . . . ?
C28 C43 C42 C41 46.3(2) . . . . ?
C11 C12 C7 C13 -179.57(17) . . . . ?
C11 C12 C7 C8 1.1(3) . . . . ?
C11 C10 C9 C8 0.5(3) . . . . ?
C13 C7 C8 C9 -179.85(18) . . . . ?
C13 C14 C15 C16 -0.4(3) . . . . ?
C13 C18 C17 C16 -0.2(3) . . . . ?
C6 P1 C12 C7 146.64(15) . . . . ?
C6 P1 C12 C11 -34.84(16) . . . . ?
C6 P1 C2 C3 65.54(13) . . . . ?
C6 P1 C2 C21 -61.04(13) . . . . ?
C6 C5 C4 C3 -45.0(2) . . . . ?
C33 C34 C29 P23 -173.98(13) . . . . ?
C33 C34 C29 C30 4.5(3) . . . . ?
C33 C34 C35 C36 -120.94(19) . . . . ?
C33 C34 C35 C40 54.6(2) . . . . ?
C33 C32 C31 C30 2.4(3) . . . . ?
C2 P1 C12 C7 42.30(18) . . . . ?
C2 P1 C12 C11 -139.18(14) . . . . ?
C2 P1 C6 C5 -65.79(13) . . . . ?
C2 P1 C6 C19 60.44(14) . . . . ?
C2 C3 C4 C5 44.8(3) . . . . ?
C2 C21 C20 C19 -47.8(2) . . . . ?
C35 C34 C29 P23 9.5(3) . . . . ?
C35 C34 C29 C30 -172.00(17) . . . . ?
C35 C34 C33 C32 173.41(17) . . . . ?
C35 C36 C37 C38 0.6(3) . . . . ?
C35 C40 C39 C38 0.5(3) . . . . ?
C5 C6 C19 C20 63.8(2) . . . . ?
C3 C2 C21 C20 -61.7(2) . . . . ?
C36 C35 C40 C39 -0.9(3) . . . . ?
C36 C37 C38 C39 -1.0(3) . . . . ?
C8 C7 C13 C14 -120.6(2) . . . . ?
C8 C7 C13 C18 55.6(2) . . . . ?
C14 C13 C18 C17 -0.1(3) . . . . ?
C14 C15 C16 C17 0.1(3) . . . . ?
C18 C13 C14 C15 0.4(3) . . . . ?
C18 C17 C16 C15 0.2(3) . . . . ?
C21 C2 C3 C4 63.7(2) . . . . ?
C21 C20 C19 C6 46.8(2) . . . . ?
C9 C10 C11 C12 0.2(3) . . . . ?
C19 C6 C5 C4 -64.0(2) . . . . ?
C24 P23 C29 C34 139.53(16) . . . . ?
C24 P23 C29 C30 -39.03(16) . . . . ?
C24 P23 C28 C27 -59.79(14) . . . . ?
C24 P23 C28 C43 66.47(14) . . . . ?
C24 C25 C26 C27 46.8(3) . . . . ?
C24 C41 C42 C43 -45.6(3) . . . . ?
C27 C28 C43 C42 62.6(2) . . . . ?
C43 C28 C27 C26 -64.2(2) . . . . ?
C40 C35 C36 C37 0.4(3) . . . . ?
C25 C24 C41 C42 -64.5(2) . . . . ?
C37 C38 C39 C40 0.5(3) . . . . ?
C41 C24 C25 C26 62.0(2) . . . . ?
